data_7056463
loop_
_publ_author_name
'Patil, Siddappa A.'
'Kandathil, Vishal'
'Fahlman, Bradley'
'S, Sasidhar B'
'Patil, Shivaputra'

_publ_section_title
;
 A Convenient, Efficient and Reusable N-Heterocyclic
 Carbene--Palladium(II) Based Catalyst Supported on Magnetite for
 Suzuki--Miyaura and Mizoroki--Heck Cross-Coupling Reactions
;
_journal_name_full 'New J. Chem.'
_journal_paper_doi 10.1039/C7NJ01876B
_journal_year 2017
_chemical_formula_sum 'C14 H12 N3 O2.5'
_chemical_formula_weight 262.26
_chemical_name_systematic
;
 ?
;
_space_group_crystal_system orthorhombic
_space_group_IT_number 19
_space_group_name_Hall 'P 2ac 2ab'
_space_group_name_H-M_alt 'P 21 21 21'
_symmetry_space_group_name_Hall 'P 2ac 2ab'
_symmetry_space_group_name_H-M 'P 21 21 21'
_atom_sites_solution_hydrogens mixed
_audit_creation_method SHELXL-2013
_audit_update_record
;
2017-05-26 deposited with the CCDC.
2017-07-28 downloaded from the CCDC.
;
_cell_angle_alpha 90
_cell_angle_beta 90
_cell_angle_gamma 90
_cell_formula_units_Z 8
_cell_length_a 7.4948(18)
_cell_length_b 10.427(2)
_cell_length_c 32.549(8)
_cell_measurement_reflns_used 3689
_cell_measurement_temperature 302(2)
_cell_measurement_theta_max 27.5
_cell_measurement_theta_min 3.2
_cell_volume 2543.6(10)
_computing_cell_refinement
;
CrystalClear-SM Expert 2.1 b29 (Rigaku, 2013)
;
_computing_data_collection
;
CrystalClear-SM Expert 2.1 b29 (Rigaku, 2013)
;
_computing_data_reduction
;
CrystalClear-SM Expert 2.1 b29 (Rigaku, 2013)
;
_computing_structure_refinement 'SHELXL-2013 (Sheldrick, 2013)'
_computing_structure_solution 'SHELXL-2013 (Sheldrick, 2013)'
_diffrn_ambient_temperature 302(2)
_diffrn_measured_fraction_theta_full 0.994
_diffrn_measured_fraction_theta_max 0.988
_diffrn_measurement_device_type
;
Rigaku Saturn724+ (4x4 bin mode)
;
_diffrn_measurement_method 'profile data from \w-scans'
_diffrn_radiation_type MoK\a
_diffrn_radiation_wavelength 0.71073
_diffrn_reflns_av_R_equivalents 0.0488
_diffrn_reflns_av_unetI/netI 0.0453
_diffrn_reflns_Laue_measured_fraction_full 0.994
_diffrn_reflns_Laue_measured_fraction_max 0.988
_diffrn_reflns_limit_h_max 9
_diffrn_reflns_limit_h_min -9
_diffrn_reflns_limit_k_max 13
_diffrn_reflns_limit_k_min -13
_diffrn_reflns_limit_l_max 42
_diffrn_reflns_limit_l_min -30
_diffrn_reflns_number 22891
_diffrn_reflns_point_group_measured_fraction_full 0.995
_diffrn_reflns_point_group_measured_fraction_max 0.983
_diffrn_reflns_theta_full 25.242
_diffrn_reflns_theta_max 27.531
_diffrn_reflns_theta_min 3.176
_exptl_absorpt_coefficient_mu 0.097
_exptl_absorpt_correction_T_max 1.000
_exptl_absorpt_correction_T_min 0.828
_exptl_absorpt_correction_type empirical
_exptl_absorpt_process_details
;
R. H. Blessing Acta Crystallogr., Sect. A, 1995, 51, 33-58
;
_exptl_crystal_colour Colorless
_exptl_crystal_density_diffrn 1.370
_exptl_crystal_description Prism
_exptl_crystal_F_000 1096
_exptl_crystal_size_max 0.220
_exptl_crystal_size_mid 0.220
_exptl_crystal_size_min 0.170
_refine_diff_density_max 0.357
_refine_diff_density_min -0.249
_refine_diff_density_rms 0.036
_refine_ls_abs_structure_details
;
 Flack x determined using 1166 quotients [(I+)-(I-)]/[(I+)+(I-)]
 (Parsons and Flack (2004), Acta Cryst. A60, s61).
;
_refine_ls_abs_structure_Flack 0.3(9)
_refine_ls_extinction_method none
_refine_ls_goodness_of_fit_ref 1.017
_refine_ls_hydrogen_treatment mixed
_refine_ls_matrix_type full
_refine_ls_number_parameters 360
_refine_ls_number_reflns 5774
_refine_ls_number_restraints 0
_refine_ls_restrained_S_all 1.017
_refine_ls_R_factor_all 0.0945
_refine_ls_R_factor_gt 0.0541
_refine_ls_shift/su_max 0.000
_refine_ls_shift/su_mean 0.000
_refine_ls_structure_factor_coef Fsqd
_refine_ls_weighting_details 'w=1/[\s^2^(Fo^2^)+(0.0837P)^2^] where P=(Fo^2^+2Fc^2^)/3'
_refine_ls_weighting_scheme calc
_refine_ls_wR_factor_gt 0.1425
_refine_ls_wR_factor_ref 0.1605
_reflns_Friedel_coverage 0.739
_reflns_Friedel_fraction_full 0.996
_reflns_Friedel_fraction_max 0.976
_reflns_number_gt 3467
_reflns_number_total 5774
_reflns_threshold_expression 'I > 2\s(I)'
_cod_data_source_file c7nj01876b1.cif
_cod_data_source_block 1-(4-nitrobenzyl)-1H-benzimidazole
_cod_depositor_comments
;
The following automatic conversions were performed:

'_exptl_absorpt_correction_type' value 'Empirical' changed to
'empirical' according to
/home/data/users/saulius/crontab/automatic-downloads/rss-feeds/RSC/lib/dictionaries/cif_core.dic
dictionary named 'cif_core.dic' version 2.4.2 from 2011-04-26.

Automatic conversion script
Id: cif_fix_values 4973 2017-02-22 13:04:09Z antanas 

2017-10-04
Z value and formula fixed to values more according to usual
chemical conventions.                 miguel
;
_cod_original_formula_sum 'C28 H24 N6 O5'
_cod_original_formula_weight 524.53
_cod_original_formula_units_Z 4
_cod_database_code 7056463
_shelx_space_group_comment
;
The symmetry employed for this shelxl refinement is uniquely defined
by the following loop, which should always be used as a source of
symmetry information in preference to the above space-group names.
They are only intended as comments.
;
_shelx_estimated_absorpt_t_min 0.979
_shelx_estimated_absorpt_t_max 0.984
_shelxl_version_number 2013-4

loop_
_space_group_symop_operation_xyz
'x, y, z'
'-x+1/2, -y, z+1/2'
'-x, y+1/2, -z+1/2'
'x+1/2, -y+1/2, -z'

loop_
_atom_site_label
_atom_site_type_symbol
_atom_site_fract_x
_atom_site_fract_y
_atom_site_fract_z
_atom_site_U_iso_or_equiv
_atom_site_adp_type
_atom_site_occupancy
_atom_site_site_symmetry_order
_atom_site_calc_flag
_atom_site_refinement_flags_posn
_atom_site_refinement_flags_adp
O18 O 0.3548(11) 0.5390(8) 0.27379(18) 0.204(4) Uani 1 1 d . .
O19 O 0.4049(9) 0.7272(7) 0.2505(2) 0.220(4) Uani 1 1 d . .
N1 N 0.1781(4) 0.4503(3) 0.05750(9) 0.0598(8) Uani 1 1 d . .
N8 N -0.0104(5) 0.5453(3) 0.01407(10) 0.0665(9) Uani 1 1 d . .
N17 N 0.3729(8) 0.6204(9) 0.2452(2) 0.143(3) Uani 1 1 d . .
C2 C 0.0317(5) 0.3710(3) 0.05548(10) 0.0508(9) Uani 1 1 d . .
C3 C -0.0074(6) 0.2539(4) 0.07331(12) 0.0657(11) Uani 1 1 d . .
H3 H 0.0709 0.2142 0.0915 0.079 Uiso 1 1 calc R U
C4 C -0.1663(7) 0.1999(4) 0.06290(13) 0.0742(12) Uani 1 1 d . .
H4 H -0.1968 0.1210 0.0742 0.089 Uiso 1 1 calc R U
C5 C -0.2845(6) 0.2586(4) 0.03597(13) 0.0695(11) Uani 1 1 d . .
H5 H -0.3918 0.2183 0.0297 0.083 Uiso 1 1 calc R U
C6 C -0.2454(6) 0.3760(4) 0.01821(12) 0.0620(10) Uani 1 1 d . .
H6 H -0.3248 0.4155 0.0003 0.074 Uiso 1 1 calc R U
C7 C -0.0848(5) 0.4320(3) 0.02811(10) 0.0523(9) Uani 1 1 d . .
C9 C 0.1445(6) 0.5497(4) 0.03243(12) 0.0702(11) Uani 1 1 d . .
H9 H 0.2250 0.6163 0.0284 0.084 Uiso 1 1 calc R U
C10 C 0.3402(6) 0.4297(4) 0.08144(13) 0.0710(11) Uani 1 1 d . .
H10A H 0.4390 0.4710 0.0674 0.085 Uiso 1 1 calc R U
H10B H 0.3650 0.3385 0.0823 0.085 Uiso 1 1 calc R U
C11 C 0.3320(5) 0.4793(3) 0.12474(12) 0.0562(9) Uani 1 1 d . .
C12 C 0.3070(6) 0.6071(4) 0.13305(14) 0.0722(12) Uani 1 1 d . .
H12 H 0.2818 0.6631 0.1116 0.087 Uiso 1 1 calc R U
C13 C 0.3183(7) 0.6538(4) 0.17224(19) 0.0844(14) Uani 1 1 d . .
H13 H 0.3042 0.7408 0.1777 0.101 Uiso 1 1 calc R U
C14 C 0.3514(6) 0.5672(5) 0.20357(15) 0.0816(14) Uani 1 1 d . .
C15 C 0.3710(7) 0.4419(5) 0.19651(14) 0.0867(14) Uani 1 1 d . .
H15 H 0.3910 0.3854 0.2181 0.104 Uiso 1 1 calc R U
C16 C 0.3613(6) 0.3981(4) 0.15723(13) 0.0720(12) Uani 1 1 d . .
H16 H 0.3750 0.3108 0.1523 0.086 Uiso 1 1 calc R U
O37 O 0.9557(9) 0.3551(5) 0.2440(2) 0.192(3) Uani 1 1 d . .
O38 O 0.9262(9) 0.2591(4) 0.18809(19) 0.183(3) Uani 1 1 d . .
N20 N 0.8963(5) 0.8688(3) 0.10588(9) 0.0586(8) Uani 1 1 d . .
N22 N 1.0775(6) 0.8791(3) 0.05163(10) 0.0677(9) Uani 1 1 d . .
N36 N 0.9215(8) 0.3534(6) 0.2074(2) 0.1218(19) Uani 1 1 d . .
C21 C 0.9237(7) 0.8425(4) 0.06564(12) 0.0682(12) Uani 1 1 d . .
H21 H 0.8391 0.8015 0.0494 0.082 Uiso 1 1 calc R U
C23 C 1.1630(5) 0.9349(3) 0.08532(10) 0.0547(9) Uani 1 1 d . .
C24 C 1.3275(6) 0.9906(3) 0.08833(13) 0.0638(10) Uani 1 1 d . .
H24 H 1.4028 0.9956 0.0657 0.077 Uiso 1 1 calc R U
C25 C 1.3784(6) 1.0391(4) 0.12587(14) 0.0696(11) Uani 1 1 d . .
H25 H 1.4904 1.0764 0.1288 0.083 Uiso 1 1 calc R U
C26 C 1.2641(7) 1.0330(4) 0.15958(15) 0.0767(13) Uani 1 1 d . .
H26 H 1.3016 1.0666 0.1846 0.092 Uiso 1 1 calc R U
C27 C 1.0976(7) 0.9788(4) 0.15687(12) 0.0676(11) Uani 1 1 d . .
H27 H 1.0204 0.9763 0.1792 0.081 Uiso 1 1 calc R U
C28 C 1.0508(5) 0.9283(3) 0.11933(11) 0.0542(9) Uani 1 1 d . .
C29 C 0.7457(6) 0.8248(4) 0.13066(13) 0.0671(11) Uani 1 1 d . .
H29A H 0.6415 0.8154 0.1132 0.081 Uiso 1 1 calc R U
H29B H 0.7187 0.8886 0.1514 0.081 Uiso 1 1 calc R U
C30 C 0.7855(5) 0.6986(3) 0.15120(10) 0.0515(8) Uani 1 1 d . .
C31 C 0.8240(6) 0.6955(4) 0.19232(12) 0.0682(11) Uani 1 1 d . .
H31 H 0.8211 0.7712 0.2074 0.082 Uiso 1 1 calc R U
C32 C 0.8659(7) 0.5852(5) 0.21132(14) 0.0813(13) Uani 1 1 d . .
H32 H 0.8906 0.5842 0.2393 0.098 Uiso 1 1 calc R U
C33 C 0.8716(6) 0.4757(4) 0.18910(15) 0.0751(13) Uani 1 1 d . .
C34 C 0.8308(7) 0.4739(4) 0.14718(14) 0.0762(13) Uani 1 1 d . .
H34 H 0.8323 0.3978 0.1323 0.091 Uiso 1 1 calc R U
C35 C 0.7882(6) 0.5888(3) 0.12863(11) 0.0604(10) Uani 1 1 d . .
H35 H 0.7613 0.5912 0.1007 0.073 Uiso 1 1 calc R U
O90 O 0.5357(5) 0.7137(3) 0.03264(9) 0.0704(8) Uani 1 1 d . .
H90A H 0.493(7) 0.801(5) 0.0193(16) 0.115(17) Uiso 1 1 d . .
H90B H 0.574(7) 0.675(4) 0.0113(16) 0.088(17) Uiso 1 1 d . .

loop_
_atom_site_aniso_label
_atom_site_aniso_U_11
_atom_site_aniso_U_22
_atom_site_aniso_U_33
_atom_site_aniso_U_23
_atom_site_aniso_U_13
_atom_site_aniso_U_12
O18 0.238(8) 0.262(8) 0.112(4) -0.070(5) -0.059(5) 0.097(7)
O19 0.175(6) 0.250(7) 0.236(7) -0.178(6) 0.050(5) -0.093(5)
N1 0.057(2) 0.0631(18) 0.0594(18) 0.0037(15) -0.0054(16) 0.0003(16)
N8 0.074(2) 0.0602(19) 0.0657(19) 0.0112(15) -0.0140(18) -0.0061(17)
N17 0.092(4) 0.220(8) 0.117(5) -0.071(5) -0.017(4) 0.033(5)
C2 0.057(2) 0.0489(18) 0.0464(17) -0.0056(14) 0.0030(16) 0.0068(18)
C3 0.083(3) 0.050(2) 0.064(2) 0.0030(17) 0.000(2) 0.014(2)
C4 0.087(3) 0.051(2) 0.084(3) -0.002(2) 0.005(3) -0.008(2)
C5 0.071(3) 0.062(2) 0.075(3) -0.018(2) 0.001(2) -0.008(2)
C6 0.064(3) 0.059(2) 0.063(2) -0.0070(19) -0.009(2) 0.005(2)
C7 0.065(2) 0.0451(17) 0.0466(17) -0.0044(14) -0.0016(17) 0.0050(18)
C9 0.076(3) 0.069(3) 0.066(2) 0.015(2) -0.008(2) -0.016(2)
C10 0.054(2) 0.084(3) 0.075(3) -0.002(2) -0.004(2) 0.015(2)
C11 0.046(2) 0.056(2) 0.067(2) 0.0014(17) -0.0083(18) 0.0024(17)
C12 0.064(3) 0.057(2) 0.096(3) 0.010(2) -0.004(2) 0.003(2)
C13 0.066(3) 0.059(2) 0.128(4) -0.025(3) 0.005(3) -0.002(2)
C14 0.057(3) 0.107(4) 0.080(3) -0.028(3) -0.018(2) 0.012(3)
C15 0.096(4) 0.098(3) 0.067(3) 0.000(3) -0.019(3) 0.031(3)
C16 0.080(3) 0.056(2) 0.079(3) 0.0060(19) -0.006(2) 0.010(2)
O37 0.238(7) 0.163(5) 0.175(5) 0.087(4) -0.062(5) 0.026(5)
O38 0.271(8) 0.064(2) 0.215(6) 0.042(3) 0.131(6) 0.055(4)
N20 0.069(2) 0.0485(15) 0.0584(18) 0.0047(14) 0.0025(16) 0.0020(16)
N22 0.089(3) 0.0580(18) 0.0563(18) -0.0055(15) 0.0029(18) -0.0133(19)
N36 0.112(4) 0.117(4) 0.136(5) 0.061(4) 0.016(3) 0.024(3)
C21 0.091(3) 0.059(2) 0.055(2) 0.0028(17) -0.010(2) -0.013(2)
C23 0.069(3) 0.0390(16) 0.056(2) -0.0015(15) -0.0002(19) 0.0048(18)
C24 0.067(3) 0.0464(19) 0.078(3) -0.0007(18) 0.004(2) 0.007(2)
C25 0.065(3) 0.050(2) 0.093(3) 0.003(2) -0.010(2) 0.004(2)
C26 0.093(4) 0.058(2) 0.079(3) -0.011(2) -0.020(3) 0.003(2)
C27 0.091(3) 0.056(2) 0.056(2) -0.0021(17) 0.001(2) 0.001(2)
C28 0.066(3) 0.0401(17) 0.057(2) 0.0024(15) -0.0025(19) 0.0048(18)
C29 0.067(3) 0.063(2) 0.071(3) 0.0067(18) 0.004(2) 0.013(2)
C30 0.045(2) 0.059(2) 0.0501(19) 0.0041(16) 0.0042(16) -0.0021(17)
C31 0.079(3) 0.073(2) 0.053(2) -0.0015(19) -0.001(2) -0.013(2)
C32 0.093(4) 0.088(3) 0.063(2) 0.009(2) -0.006(2) -0.011(3)
C33 0.063(3) 0.077(3) 0.085(3) 0.040(2) 0.018(2) 0.014(2)
C34 0.090(3) 0.056(2) 0.082(3) -0.001(2) 0.028(3) 0.006(2)
C35 0.073(3) 0.058(2) 0.050(2) -0.0014(16) 0.0064(18) 0.0029(19)
O90 0.088(2) 0.0702(18) 0.0530(16) 0.0035(14) -0.0028(15) -0.0062(17)

loop_
_atom_type_symbol
_atom_type_description
_atom_type_scat_dispersion_real
_atom_type_scat_dispersion_imag
_atom_type_scat_source
C C 0.0033 0.0016 'International Tables Vol C Tables 4.2.6.8 and 6.1.1.4'
H H 0.0000 0.0000 'International Tables Vol C Tables 4.2.6.8 and 6.1.1.4'
N N 0.0061 0.0033 'International Tables Vol C Tables 4.2.6.8 and 6.1.1.4'
O O 0.0106 0.0060 'International Tables Vol C Tables 4.2.6.8 and 6.1.1.4'

loop_
_geom_angle_atom_site_label_1
_geom_angle_atom_site_label_2
_geom_angle_atom_site_label_3
_geom_angle
C9 N1 C2 106.6(3)
C9 N1 C10 126.5(4)
C2 N1 C10 127.0(3)
C9 N8 C7 103.7(3)
O19 N17 O18 124.0(8)
O19 N17 C14 121.7(9)
O18 N17 C14 114.3(8)
N1 C2 C3 132.8(4)
N1 C2 C7 104.8(3)
C3 C2 C7 122.4(4)
C4 C3 C2 116.5(4)
C4 C3 H3 121.7
C2 C3 H3 121.7
C3 C4 C5 122.2(4)
C3 C4 H4 118.9
C5 C4 H4 118.9
C6 C5 C4 121.2(4)
C6 C5 H5 119.4
C4 C5 H5 119.4
C7 C6 C5 117.5(4)
C7 C6 H6 121.2
C5 C6 H6 121.2
C6 C7 N8 129.6(4)
C6 C7 C2 120.1(3)
N8 C7 C2 110.3(3)
N8 C9 N1 114.7(4)
N8 C9 H9 122.6
N1 C9 H9 122.6
N1 C10 C11 114.6(3)
N1 C10 H10A 108.6
C11 C10 H10A 108.6
N1 C10 H10B 108.6
C11 C10 H10B 108.6
H10A C10 H10B 107.6
C12 C11 C16 118.0(4)
C12 C11 C10 121.6(4)
C16 C11 C10 120.2(3)
C13 C12 C11 121.4(4)
C13 C12 H12 119.3
C11 C12 H12 119.3
C12 C13 C14 117.8(4)
C12 C13 H13 121.1
C14 C13 H13 121.1
C15 C14 C13 122.1(4)
C15 C14 N17 121.0(6)
C13 C14 N17 116.8(6)
C14 C15 C16 119.0(5)
C14 C15 H15 120.5
C16 C15 H15 120.5
C15 C16 C11 121.7(4)
C15 C16 H16 119.2
C11 C16 H16 119.2
C21 N20 C28 105.6(3)
C21 N20 C29 126.0(4)
C28 N20 C29 127.8(3)
C21 N22 C23 104.7(3)
O38 N36 O37 122.2(6)
O38 N36 C33 121.6(7)
O37 N36 C33 116.2(7)
N22 C21 N20 114.5(4)
N22 C21 H21 122.7
N20 C21 H21 122.7
C24 C23 C28 120.6(3)
C24 C23 N22 130.3(4)
C28 C23 N22 109.1(3)
C23 C24 C25 118.0(4)
C23 C24 H24 121.0
C25 C24 H24 121.0
C24 C25 C26 120.8(4)
C24 C25 H25 119.6
C26 C25 H25 119.6
C27 C26 C25 121.8(4)
C27 C26 H26 119.1
C25 C26 H26 119.1
C26 C27 C28 116.5(4)
C26 C27 H27 121.8
C28 C27 H27 121.8
C27 C28 N20 131.7(4)
C27 C28 C23 122.3(4)
N20 C28 C23 106.0(3)
N20 C29 C30 111.5(3)
N20 C29 H29A 109.3
C30 C29 H29A 109.3
N20 C29 H29B 109.3
C30 C29 H29B 109.3
H29A C29 H29B 108.0
C35 C30 C31 120.3(4)
C35 C30 C29 119.9(3)
C31 C30 C29 119.8(3)
C32 C31 C30 121.3(4)
C32 C31 H31 119.3
C30 C31 H31 119.3
C31 C32 C33 118.9(4)
C31 C32 H32 120.5
C33 C32 H32 120.5
C32 C33 C34 121.7(4)
C32 C33 N36 121.9(5)
C34 C33 N36 116.4(5)
C35 C34 C33 117.8(4)
C35 C34 H34 121.1
C33 C34 H34 121.1
C30 C35 C34 119.9(4)
C30 C35 H35 120.1
C34 C35 H35 120.1
H90A O90 H90B 100(4)

loop_
_geom_bond_atom_site_label_1
_geom_bond_atom_site_label_2
_geom_bond_distance
O18 N17 1.268(10)
O19 N17 1.152(10)
N1 C9 1.343(5)
N1 C2 1.375(5)
N1 C10 1.459(5)
N8 C9 1.306(5)
N8 C7 1.383(4)
N17 C14 1.472(8)
C2 C3 1.383(5)
C2 C7 1.401(5)
C3 C4 1.360(6)
C3 H3 0.9300
C4 C5 1.388(6)
C4 H4 0.9300
C5 C6 1.385(6)
C5 H5 0.9300
C6 C7 1.376(5)
C6 H6 0.9300
C9 H9 0.9300
C10 C11 1.503(5)
C10 H10A 0.9700
C10 H10B 0.9700
C11 C12 1.372(5)
C11 C16 1.373(5)
C12 C13 1.368(6)
C12 H12 0.9300
C13 C14 1.385(7)
C13 H13 0.9300
C14 C15 1.334(7)
C15 C16 1.360(6)
C15 H15 0.9300
C16 H16 0.9300
O37 N36 1.219(8)
O38 N36 1.169(7)
N20 C21 1.354(5)
N20 C28 1.385(5)
N20 C29 1.461(5)
N22 C21 1.297(6)
N22 C23 1.397(5)
N36 C33 1.456(6)
C21 H21 0.9300
C23 C24 1.366(6)
C23 C28 1.392(5)
C24 C25 1.376(6)
C24 H24 0.9300
C25 C26 1.393(7)
C25 H25 0.9300
C26 C27 1.373(7)
C26 H26 0.9300
C27 C28 1.376(5)
C27 H27 0.9300
C29 C30 1.506(5)
C29 H29A 0.9700
C29 H29B 0.9700
C30 C35 1.361(5)
C30 C31 1.369(5)
C31 C32 1.342(6)
C31 H31 0.9300
C32 C33 1.353(7)
C32 H32 0.9300
C33 C34 1.399(6)
C34 C35 1.379(5)
C34 H34 0.9300
C35 H35 0.9300
O90 H90A 1.06(6)
O90 H90B 0.85(5)
